data_7022897
loop_
_publ_author_name
'Pinkas, Ji\<r\'i'
'C\'isa\<rov\'a, Ivana'
'Kubi\<sta, Ji\<r\'i'
'Hor\'a\<cek, Michal'
'Lama\<c, Martin'

_publ_section_title
;
 Synthetic transformations of a pendant nitrile moiety in group 4
 metallocene complexes.
;
_journal_issue 19
_journal_name_full 'Dalton transactions (Cambridge, England : 2003)'
_journal_page_first 7101
_journal_page_last 7110
_journal_paper_doi 10.1039/c3dt50209k
_journal_volume 42
_journal_year 2013
_chemical_compound_source 'synthesized by the authors'
_chemical_formula_moiety 'C32 H37 N Zr'
_chemical_formula_sum 'C32 H37 N Zr'
_chemical_formula_weight 526.85
_chemical_name_systematic
;
?
;
_space_group_IT_number 14
_symmetry_cell_setting monoclinic
_symmetry_space_group_name_Hall '-P 2ybc'
_symmetry_space_group_name_H-M 'P 1 21/c 1'
_atom_sites_solution_hydrogens geom
_atom_sites_solution_primary direct
_atom_sites_solution_secondary difmap
_audit_creation_method SHELXL-97
_cell_angle_alpha 90.00
_cell_angle_beta 97.8340(13)
_cell_angle_gamma 90.00
_cell_formula_units_Z 4
_cell_length_a 13.9090(4)
_cell_length_b 10.9060(2)
_cell_length_c 17.5040(4)
_cell_measurement_reflns_used 6218
_cell_measurement_temperature 150(2)
_cell_measurement_theta_max 27.5
_cell_measurement_theta_min 1
_cell_volume 2630.43(11)
_computing_cell_refinement 'COLLECT and DENZO'
_computing_data_collection 'COLLECT (Hooft, 1998) and DENZO (Otwinowski & Minor, 1997)'
_computing_data_reduction 'COLLECT and DENZO'
_computing_structure_refinement 'SHELXL-97 (Sheldrick, 1997)'
_computing_structure_solution 'SIR92 (Altomare et al., 1994)'
_diffrn_ambient_temperature 150(2)
_diffrn_detector_area_resol_mean 9.091
_diffrn_measured_fraction_theta_full 0.999
_diffrn_measured_fraction_theta_max 0.999
_diffrn_measurement_device_type 'Nonius KappaCCD area detector'
_diffrn_measurement_method '\f and \w scans to fill the Ewald sphere'
_diffrn_radiation_monochromator graphite
_diffrn_radiation_source 'fine-focus sealed tube'
_diffrn_radiation_type MoK\a
_diffrn_radiation_wavelength 0.71073
_diffrn_reflns_av_R_equivalents 0.0381
_diffrn_reflns_av_sigmaI/netI 0.0338
_diffrn_reflns_limit_h_max 18
_diffrn_reflns_limit_h_min -18
_diffrn_reflns_limit_k_max 14
_diffrn_reflns_limit_k_min -14
_diffrn_reflns_limit_l_max 22
_diffrn_reflns_limit_l_min -22
_diffrn_reflns_number 39109
_diffrn_reflns_theta_full 27.48
_diffrn_reflns_theta_max 27.48
_diffrn_reflns_theta_min 1.48
_diffrn_standards_number 0
_exptl_absorpt_coefficient_mu 0.438
_exptl_absorpt_correction_type none
_exptl_crystal_colour yellow
_exptl_crystal_density_diffrn 1.330
_exptl_crystal_density_method 'not measured'
_exptl_crystal_description prism
_exptl_crystal_F_000 1104
_exptl_crystal_size_max 0.4
_exptl_crystal_size_mid 0.3
_exptl_crystal_size_min 0.2
_refine_diff_density_max 0.726
_refine_diff_density_min -0.484
_refine_diff_density_rms 0.058
_refine_ls_extinction_method none
_refine_ls_goodness_of_fit_ref 1.039
_refine_ls_hydrogen_treatment constr
_refine_ls_matrix_type full
_refine_ls_number_parameters 314
_refine_ls_number_reflns 6020
_refine_ls_number_restraints 0
_refine_ls_restrained_S_all 1.039
_refine_ls_R_factor_all 0.0426
_refine_ls_R_factor_gt 0.0303
_refine_ls_shift/su_max 0.002
_refine_ls_shift/su_mean 0.000
_refine_ls_structure_factor_coef Fsqd
_refine_ls_weighting_details 'calc w=1/[\s^2^(Fo^2^)+(0.0438P)^2^+0.4972P] where P=(Fo^2^+2Fc^2^)/3'
_refine_ls_weighting_scheme calc
_refine_ls_wR_factor_gt 0.0750
_refine_ls_wR_factor_ref 0.0803
_reflns_number_gt 4888
_reflns_number_total 6020
_reflns_threshold_expression I>2\s(I)
_cod_data_source_file c3dt50209k.txt
_cod_data_source_block ml25-mach
_cod_original_sg_symbol_H-M 'P 21/c'
_cod_database_code 7022897

loop_
_symmetry_equiv_pos_as_xyz
'x, y, z'
'-x, y+1/2, -z+1/2'
'-x, -y, -z'
'x, -y-1/2, z-1/2'

loop_
_atom_site_label
_atom_site_type_symbol
_atom_site_fract_x
_atom_site_fract_y
_atom_site_fract_z
_atom_site_U_iso_or_equiv
_atom_site_adp_type
_atom_site_occupancy
_atom_site_symmetry_multiplicity
_atom_site_calc_flag
_atom_site_refinement_flags
Zr1 Zr 0.281763(12) 0.831155(15) 0.316796(9) 0.02063(7) Uani 1 1 d .
C1 C 0.19722(15) 0.82899(16) 0.17731(9) 0.0260(4) Uani 1 1 d .
C2 C 0.27738(14) 0.91032(19) 0.18201(10) 0.0302(4) Uani 1 1 d .
H2 H 0.2737 0.9949 0.1757 0.036 Uiso 1 1 calc R
C3 C 0.36387(16) 0.8412(2) 0.19781(11) 0.0376(5) Uani 1 1 d .
H3 H 0.4267 0.8720 0.2026 0.045 Uiso 1 1 calc R
C4 C 0.33821(16) 0.7186(2) 0.20498(11) 0.0389(5) Uani 1 1 d .
H4 H 0.3810 0.6534 0.2156 0.047 Uiso 1 1 calc R
C5 C 0.23597(15) 0.71070(19) 0.19327(10) 0.0312(4) Uani 1 1 d .
H5 H 0.2000 0.6392 0.1957 0.037 Uiso 1 1 calc R
C6 C 0.09175(15) 0.86325(18) 0.15440(10) 0.0293(4) Uani 1 1 d .
C7 C 0.08139(18) 0.9289(2) 0.07634(11) 0.0451(6) Uani 1 1 d .
H7A H 0.1187 1.0032 0.0811 0.068 Uiso 1 1 calc R
H7B H 0.0143 0.9481 0.0602 0.068 Uiso 1 1 calc R
H7C H 0.1046 0.8765 0.0388 0.068 Uiso 1 1 calc R
C8 C 0.02762(16) 0.7490(2) 0.14623(12) 0.0394(5) Uani 1 1 d .
H8A H 0.0461 0.6977 0.1061 0.059 Uiso 1 1 calc R
H8B H -0.0390 0.7730 0.1334 0.059 Uiso 1 1 calc R
H8C H 0.0355 0.7047 0.1940 0.059 Uiso 1 1 calc R
C9 C 0.05566(14) 0.95213(17) 0.21398(11) 0.0306(4) Uani 1 1 d .
H9A H 0.0973 1.0238 0.2204 0.037 Uiso 1 1 calc R
H9B H -0.0098 0.9791 0.1954 0.037 Uiso 1 1 calc R
C10 C 0.05707(13) 0.88726(16) 0.29082(10) 0.0254(4) Uani 1 1 d .
C11 C -0.03691(14) 0.85809(16) 0.32100(11) 0.0265(4) Uani 1 1 d .
C12 C -0.12807(15) 0.88326(18) 0.28083(12) 0.0333(4) Uani 1 1 d .
H12 H -0.1331 0.9199 0.2325 0.040 Uiso 1 1 calc R
C13 C -0.21189(15) 0.8542(2) 0.31226(13) 0.0393(5) Uani 1 1 d .
H13 H -0.2724 0.8719 0.2848 0.047 Uiso 1 1 calc R
C14 C -0.20598(16) 0.7996(2) 0.38367(14) 0.0432(5) Uani 1 1 d .
H14 H -0.2621 0.7799 0.4044 0.052 Uiso 1 1 calc R
C15 C -0.11600(16) 0.7743(2) 0.42429(13) 0.0411(5) Uani 1 1 d .
H15 H -0.1117 0.7376 0.4726 0.049 Uiso 1 1 calc R
C16 C -0.03201(15) 0.80303(19) 0.39367(12) 0.0346(5) Uani 1 1 d .
H16 H 0.0282 0.7856 0.4217 0.042 Uiso 1 1 calc R
C17 C 0.31127(14) 0.63809(16) 0.37013(10) 0.0263(4) Uani 1 1 d .
C18 C 0.23964(15) 0.58068(18) 0.40341(11) 0.0336(4) Uani 1 1 d .
H18 H 0.1802 0.6199 0.4028 0.040 Uiso 1 1 calc R
C19 C 0.25274(17) 0.46536(19) 0.43815(13) 0.0441(5) Uani 1 1 d .
H19 H 0.2022 0.4292 0.4597 0.053 Uiso 1 1 calc R
C20 C 0.34047(17) 0.40484(19) 0.44058(13) 0.0433(5) Uani 1 1 d .
H20 H 0.3496 0.3284 0.4640 0.052 Uiso 1 1 calc R
C21 C 0.41422(16) 0.45993(18) 0.40763(12) 0.0382(5) Uani 1 1 d .
H21 H 0.4738 0.4207 0.4088 0.046 Uiso 1 1 calc R
C22 C 0.39949(15) 0.57315(18) 0.37309(11) 0.0331(4) Uani 1 1 d .
H22 H 0.4498 0.6083 0.3508 0.040 Uiso 1 1 calc R
C23 C 0.38833(14) 0.88145(17) 0.44392(10) 0.0287(4) Uani 1 1 d .
C24 C 0.43245(13) 0.93556(16) 0.38344(11) 0.0276(4) Uani 1 1 d .
C25 C 0.36990(13) 1.03005(16) 0.35007(10) 0.0255(4) Uani 1 1 d .
C26 C 0.28668(13) 1.03234(16) 0.38906(10) 0.0243(4) Uani 1 1 d .
C27 C 0.29827(14) 0.93938(16) 0.44660(10) 0.0260(4) Uani 1 1 d .
C28 C 0.43654(17) 0.7916(2) 0.50270(11) 0.0407(5) Uani 1 1 d .
H28A H 0.4750 0.8355 0.5435 0.061 Uiso 1 1 calc R
H28B H 0.4775 0.7373 0.4784 0.061 Uiso 1 1 calc R
H28C H 0.3878 0.7447 0.5235 0.061 Uiso 1 1 calc R
C29 C 0.53359(15) 0.9082(2) 0.36645(14) 0.0412(5) Uani 1 1 d .
H29A H 0.5417 0.9409 0.3168 0.062 Uiso 1 1 calc R
H29B H 0.5435 0.8211 0.3665 0.062 Uiso 1 1 calc R
H29C H 0.5800 0.9453 0.4052 0.062 Uiso 1 1 calc R
C30 C 0.39378(16) 1.12416(18) 0.29272(12) 0.0357(5) Uani 1 1 d .
H30A H 0.4303 1.1896 0.3194 0.054 Uiso 1 1 calc R
H30B H 0.3348 1.1563 0.2651 0.054 Uiso 1 1 calc R
H30C H 0.4315 1.0866 0.2570 0.054 Uiso 1 1 calc R
C31 C 0.20449(15) 1.12271(17) 0.37687(12) 0.0331(4) Uani 1 1 d .
H31A H 0.2164 1.1880 0.4137 0.050 Uiso 1 1 calc R
H31B H 0.1449 1.0822 0.3835 0.050 Uiso 1 1 calc R
H31C H 0.1996 1.1556 0.3256 0.050 Uiso 1 1 calc R
C32 C 0.22940(16) 0.91165(19) 0.50350(10) 0.0360(5) Uani 1 1 d .
H32A H 0.2265 0.8246 0.5111 0.054 Uiso 1 1 calc R
H32B H 0.1659 0.9418 0.4840 0.054 Uiso 1 1 calc R
H32C H 0.2518 0.9508 0.5518 0.054 Uiso 1 1 calc R
N1 N 0.13762(11) 0.85188(13) 0.32610(8) 0.0237(3) Uani 1 1 d .

loop_
_atom_site_aniso_label
_atom_site_aniso_U_11
_atom_site_aniso_U_22
_atom_site_aniso_U_33
_atom_site_aniso_U_23
_atom_site_aniso_U_13
_atom_site_aniso_U_12
Zr1 0.01866(10) 0.02441(10) 0.01876(10) 0.00089(6) 0.00234(7) 0.00113(7)
C1 0.0324(11) 0.0308(10) 0.0148(8) 0.0005(7) 0.0031(8) -0.0039(8)
C2 0.0306(11) 0.0395(11) 0.0204(9) 0.0039(8) 0.0028(8) -0.0073(9)
C3 0.0277(11) 0.0637(15) 0.0230(10) -0.0022(9) 0.0093(9) -0.0040(10)
C4 0.0409(13) 0.0535(13) 0.0234(10) -0.0054(9) 0.0080(9) 0.0157(11)
C5 0.0414(12) 0.0317(10) 0.0205(9) -0.0040(8) 0.0040(9) 0.0007(9)
C6 0.0300(11) 0.0349(10) 0.0213(9) 0.0042(8) -0.0030(8) -0.0056(8)
C7 0.0455(14) 0.0599(14) 0.0273(10) 0.0142(10) -0.0047(10) -0.0021(11)
C8 0.0360(12) 0.0456(12) 0.0355(11) -0.0049(9) 0.0003(9) -0.0124(10)
C9 0.0246(10) 0.0321(10) 0.0330(10) 0.0079(8) -0.0033(8) 0.0009(8)
C10 0.0225(10) 0.0253(9) 0.0277(9) -0.0017(7) 0.0010(8) 0.0002(7)
C11 0.0214(9) 0.0261(9) 0.0314(10) -0.0056(7) 0.0017(8) 0.0024(7)
C12 0.0268(11) 0.0349(10) 0.0371(11) -0.0054(9) 0.0007(9) 0.0021(9)
C13 0.0180(10) 0.0422(12) 0.0564(15) -0.0139(10) 0.0005(10) 0.0027(8)
C14 0.0277(12) 0.0432(12) 0.0620(15) -0.0098(11) 0.0183(11) -0.0052(9)
C15 0.0351(12) 0.0452(13) 0.0457(12) 0.0034(10) 0.0155(10) -0.0012(10)
C16 0.0244(10) 0.0426(11) 0.0376(11) 0.0034(9) 0.0070(9) 0.0029(9)
C17 0.0285(10) 0.0269(9) 0.0222(9) -0.0039(7) -0.0013(8) 0.0055(8)
C18 0.0309(11) 0.0320(10) 0.0383(11) -0.0012(9) 0.0055(9) 0.0049(9)
C19 0.0403(13) 0.0359(11) 0.0586(14) 0.0118(10) 0.0160(11) -0.0019(10)
C20 0.0478(14) 0.0288(10) 0.0537(13) 0.0083(10) 0.0079(11) 0.0040(10)
C21 0.0376(12) 0.0337(11) 0.0437(12) 0.0026(9) 0.0062(10) 0.0106(9)
C22 0.0303(11) 0.0339(10) 0.0361(11) 0.0035(9) 0.0083(9) 0.0010(9)
C23 0.0287(11) 0.0279(9) 0.0265(9) -0.0008(8) -0.0073(8) 0.0017(8)
C24 0.0193(9) 0.0282(9) 0.0338(10) -0.0035(8) -0.0020(8) -0.0005(7)
C25 0.0212(9) 0.0267(9) 0.0280(9) -0.0002(7) 0.0014(8) -0.0021(7)
C26 0.0207(9) 0.0251(9) 0.0259(9) -0.0033(7) -0.0009(7) -0.0001(7)
C27 0.0311(10) 0.0254(9) 0.0206(8) -0.0032(7) -0.0001(8) -0.0018(8)
C28 0.0475(14) 0.0382(11) 0.0309(11) 0.0020(9) -0.0144(10) 0.0047(10)
C29 0.0214(11) 0.0420(12) 0.0590(14) -0.0053(10) 0.0011(10) 0.0016(9)
C30 0.0322(12) 0.0336(10) 0.0419(12) 0.0061(9) 0.0067(10) -0.0055(9)
C31 0.0287(11) 0.0284(9) 0.0418(11) -0.0042(9) 0.0029(9) 0.0032(8)
C32 0.0453(13) 0.0392(11) 0.0242(9) -0.0024(8) 0.0078(9) -0.0054(10)
N1 0.0214(8) 0.0281(8) 0.0213(7) -0.0003(6) 0.0021(6) 0.0012(6)

loop_
_atom_type_symbol
_atom_type_description
_atom_type_scat_dispersion_real
_atom_type_scat_dispersion_imag
_atom_type_scat_source
C C 0.0033 0.0016 'International Tables Vol C Tables 4.2.6.8 and 6.1.1.4'
H H 0.0000 0.0000 'International Tables Vol C Tables 4.2.6.8 and 6.1.1.4'
N N 0.0061 0.0033 'International Tables Vol C Tables 4.2.6.8 and 6.1.1.4'
Zr Zr -2.9673 0.5597 'International Tables Vol C Tables 4.2.6.8 and 6.1.1.4'

loop_
_geom_angle_atom_site_label_1
_geom_angle_atom_site_label_2
_geom_angle_atom_site_label_3
_geom_angle
N1 Zr1 C17 100.95(6)
N1 Zr1 C2 97.96(6)
C17 Zr1 C2 132.29(6)
N1 Zr1 C3 128.52(7)
C17 Zr1 C3 107.35(7)
C2 Zr1 C3 32.77(7)
N1 Zr1 C25 109.73(6)
C17 Zr1 C25 129.43(6)
C2 Zr1 C25 82.51(6)
C3 Zr1 C25 83.82(6)
N1 Zr1 C4 121.81(7)
C17 Zr1 C4 79.28(7)
C2 Zr1 C4 53.67(7)
C3 Zr1 C4 32.13(7)
C25 Zr1 C4 113.87(7)
N1 Zr1 C24 132.35(6)
C17 Zr1 C24 97.66(6)
C2 Zr1 C24 101.05(6)
C3 Zr1 C24 85.46(7)
C25 Zr1 C24 32.73(6)
C4 Zr1 C24 104.54(7)
N1 Zr1 C26 79.88(6)
C17 Zr1 C26 126.56(6)
C2 Zr1 C26 99.65(6)
C3 Zr1 C26 113.14(6)
C25 Zr1 C26 32.71(5)
C4 Zr1 C26 145.04(7)
C24 Zr1 C26 54.12(6)
N1 Zr1 C5 89.43(6)
C17 Zr1 C5 83.28(6)
C2 Zr1 C5 53.45(6)
C3 Zr1 C5 53.48(7)
C25 Zr1 C5 134.47(6)
C4 Zr1 C5 32.39(7)
C24 Zr1 C5 136.32(6)
C26 Zr1 C5 149.59(6)
N1 Zr1 C27 81.24(6)
C17 Zr1 C27 94.15(6)
C2 Zr1 C27 132.00(6)
C3 Zr1 C27 136.49(7)
C25 Zr1 C27 54.00(6)
C4 Zr1 C27 156.74(7)
C24 Zr1 C27 53.85(6)
C26 Zr1 C27 32.58(6)
C5 Zr1 C27 169.70(6)
N1 Zr1 C23 111.40(6)
C17 Zr1 C23 78.15(6)
C2 Zr1 C23 132.98(6)
C3 Zr1 C23 115.91(7)
C25 Zr1 C23 53.76(6)
C4 Zr1 C23 125.02(7)
C24 Zr1 C23 32.47(6)
C26 Zr1 C23 53.57(6)
C5 Zr1 C23 154.25(6)
C27 Zr1 C23 32.07(6)
N1 Zr1 C1 75.48(6)
C17 Zr1 C1 114.13(6)
C2 Zr1 C1 32.49(6)
C3 Zr1 C1 53.93(7)
C25 Zr1 C1 111.95(6)
C4 Zr1 C1 53.66(6)
C24 Zr1 C1 133.50(6)
C26 Zr1 C1 117.54(6)
C5 Zr1 C1 32.14(6)
C27 Zr1 C1 146.07(6)
C23 Zr1 C1 165.21(6)
C5 C1 C2 106.51(18)
C5 C1 C6 127.45(17)
C2 C1 C6 125.93(17)
C5 C1 Zr1 72.93(10)
C2 C1 Zr1 71.57(10)
C6 C1 Zr1 123.54(11)
C3 C2 C1 108.58(18)
C3 C2 Zr1 73.81(11)
C1 C2 Zr1 75.94(10)
C3 C2 H2 125.7
C1 C2 H2 125.7
Zr1 C2 H2 116.5
C4 C3 C2 107.91(19)
C4 C3 Zr1 74.49(11)
C2 C3 Zr1 73.42(10)
C4 C3 H3 126.0
C2 C3 H3 126.0
Zr1 C3 H3 118.0
C3 C4 C5 108.12(19)
C3 C4 Zr1 73.39(11)
C5 C4 Zr1 74.26(10)
C3 C4 H4 125.9
C5 C4 H4 125.9
Zr1 C4 H4 118.3
C1 C5 C4 108.83(19)
C1 C5 Zr1 74.93(10)
C4 C5 Zr1 73.35(11)
C1 C5 H5 125.6
C4 C5 H5 125.6
Zr1 C5 H5 118.0
C1 C6 C8 110.85(17)
C1 C6 C7 108.75(16)
C8 C6 C7 108.35(17)
C1 C6 C9 111.45(15)
C8 C6 C9 109.46(16)
C7 C6 C9 107.87(16)
C6 C7 H7A 109.5
C6 C7 H7B 109.5
H7A C7 H7B 109.5
C6 C7 H7C 109.5
H7A C7 H7C 109.5
H7B C7 H7C 109.5
C6 C8 H8A 109.5
C6 C8 H8B 109.5
H8A C8 H8B 109.5
C6 C8 H8C 109.5
H8A C8 H8C 109.5
H8B C8 H8C 109.5
C10 C9 C6 109.70(15)
C10 C9 H9A 109.7
C6 C9 H9A 109.7
C10 C9 H9B 109.7
C6 C9 H9B 109.7
H9A C9 H9B 108.2
N1 C10 C11 121.14(16)
N1 C10 C9 118.62(16)
C11 C10 C9 120.10(16)
C12 C11 C16 118.18(18)
C12 C11 C10 123.70(17)
C16 C11 C10 118.12(17)
C11 C12 C13 120.7(2)
C11 C12 H12 119.7
C13 C12 H12 119.7
C14 C13 C12 120.5(2)
C14 C13 H13 119.7
C12 C13 H13 119.7
C13 C14 C15 119.5(2)
C13 C14 H14 120.3
C15 C14 H14 120.3
C14 C15 C16 120.6(2)
C14 C15 H15 119.7
C16 C15 H15 119.7
C15 C16 C11 120.6(2)
C15 C16 H16 119.7
C11 C16 H16 119.7
C18 C17 C22 115.68(17)
C18 C17 Zr1 119.13(14)
C22 C17 Zr1 125.17(14)
C17 C18 C19 122.4(2)
C17 C18 H18 118.8
C19 C18 H18 118.8
C20 C19 C18 120.3(2)
C20 C19 H19 119.8
C18 C19 H19 119.8
C21 C20 C19 118.82(19)
C21 C20 H20 120.6
C19 C20 H20 120.6
C22 C21 C20 119.9(2)
C22 C21 H21 120.0
C20 C21 H21 120.0
C21 C22 C17 122.84(19)
C21 C22 H22 118.6
C17 C22 H22 118.6
C27 C23 C24 108.33(16)
C27 C23 C28 125.61(18)
C24 C23 C28 125.44(19)
C27 C23 Zr1 73.32(10)
C24 C23 Zr1 72.50(10)
C28 C23 Zr1 127.15(13)
C25 C24 C23 107.73(16)
C25 C24 C29 126.71(17)
C23 C24 C29 125.04(18)
C25 C24 Zr1 73.40(10)
C23 C24 Zr1 75.03(11)
C29 C24 Zr1 123.91(13)
C26 C25 C24 107.95(15)
C26 C25 C30 125.22(17)
C24 C25 C30 126.17(17)
C26 C25 Zr1 73.97(10)
C24 C25 Zr1 73.88(10)
C30 C25 Zr1 125.29(13)
C25 C26 C27 107.83(16)
C25 C26 C31 126.64(16)
C27 C26 C31 125.36(16)
C25 C26 Zr1 73.32(10)
C27 C26 Zr1 74.25(10)
C31 C26 Zr1 122.00(12)
C23 C27 C26 108.14(16)
C23 C27 C32 125.54(17)
C26 C27 C32 126.25(17)
C23 C27 Zr1 74.61(10)
C26 C27 Zr1 73.17(10)
C32 C27 Zr1 120.69(12)
C23 C28 H28A 109.5
C23 C28 H28B 109.5
H28A C28 H28B 109.5
C23 C28 H28C 109.5
H28A C28 H28C 109.5
H28B C28 H28C 109.5
C24 C29 H29A 109.5
C24 C29 H29B 109.5
H29A C29 H29B 109.5
C24 C29 H29C 109.5
H29A C29 H29C 109.5
H29B C29 H29C 109.5
C25 C30 H30A 109.5
C25 C30 H30B 109.5
H30A C30 H30B 109.5
C25 C30 H30C 109.5
H30A C30 H30C 109.5
H30B C30 H30C 109.5
C26 C31 H31A 109.5
C26 C31 H31B 109.5
H31A C31 H31B 109.5
C26 C31 H31C 109.5
H31A C31 H31C 109.5
H31B C31 H31C 109.5
C27 C32 H32A 109.5
C27 C32 H32B 109.5
H32A C32 H32B 109.5
C27 C32 H32C 109.5
H32A C32 H32C 109.5
H32B C32 H32C 109.5
C10 N1 Zr1 143.90(13)

loop_
_geom_bond_atom_site_label_1
_geom_bond_atom_site_label_2
_geom_bond_distance
Zr1 N1 2.0459(15)
Zr1 C17 2.3171(18)
Zr1 C2 2.5053(17)
Zr1 C3 2.5104(19)
Zr1 C25 2.5204(18)
Zr1 C4 2.5243(18)
Zr1 C24 2.5266(19)
Zr1 C26 2.5289(17)
Zr1 C5 2.5359(18)
Zr1 C27 2.5429(17)
Zr1 C23 2.5593(18)
Zr1 C1 2.5617(18)
C1 C5 1.411(3)
C1 C2 1.418(3)
C1 C6 1.514(3)
C2 C3 1.415(3)
C2 H2 0.9300
C3 C4 1.393(3)
C3 H3 0.9300
C4 C5 1.411(3)
C4 H4 0.9300
C5 H5 0.9300
C6 C8 1.527(3)
C6 C7 1.532(3)
C6 C9 1.556(3)
C7 H7A 0.9600
C7 H7B 0.9600
C7 H7C 0.9600
C8 H8A 0.9600
C8 H8B 0.9600
C8 H8C 0.9600
C9 C10 1.517(2)
C9 H9A 0.9700
C9 H9B 0.9700
C10 N1 1.264(2)
C10 C11 1.509(3)
C11 C12 1.391(3)
C11 C16 1.400(3)
C12 C13 1.392(3)
C12 H12 0.9300
C13 C14 1.377(3)
C13 H13 0.9300
C14 C15 1.380(3)
C14 H14 0.9300
C15 C16 1.386(3)
C15 H15 0.9300
C16 H16 0.9300
C17 C18 1.372(3)
C17 C22 1.412(3)
C18 C19 1.398(3)
C18 H18 0.9300
C19 C20 1.383(3)
C19 H19 0.9300
C20 C21 1.381(3)
C20 H20 0.9300
C21 C22 1.378(3)
C21 H21 0.9300
C22 H22 0.9300
C23 C27 1.409(3)
C23 C24 1.422(3)
C23 C28 1.510(3)
C24 C25 1.422(3)
C24 C29 1.507(3)
C25 C26 1.422(2)
C25 C30 1.504(3)
C26 C27 1.423(2)
C26 C31 1.502(3)
C27 C32 1.504(3)
C28 H28A 0.9600
C28 H28B 0.9600
C28 H28C 0.9600
C29 H29A 0.9600
C29 H29B 0.9600
C29 H29C 0.9600
C30 H30A 0.9600
C30 H30B 0.9600
C30 H30C 0.9600
C31 H31A 0.9600
C31 H31B 0.9600
C31 H31C 0.9600
C32 H32A 0.9600
C32 H32B 0.9600
C32 H32C 0.9600
